data_4038558
loop_
_publ_author_name
'Honnanayakanavar, Jyoti M.'
'Harish, Battu'
'Nanubolu, Jagadeesh Babu'
'Suresh, Surisetti'

_publ_section_title
;
 Tandem Copper-Catalyzed Regioselective <i>N</i>-Arylation-Aza-Michael
 Addition: Synthesis of Tetracyclic
 5<i>H</i>-Benzothiazolo[3,2-<i>a</i>]quinazoline Derivatives.
;
_journal_name_full 'The Journal of organic chemistry'
_journal_paper_doi 10.1021/acs.joc.0c00275
_journal_year 2020
_chemical_formula_moiety 'C18 H16 N2 O2 S'
_chemical_formula_sum 'C18 H16 N2 O2 S'
_chemical_formula_weight 324.39
_space_group_crystal_system triclinic
_space_group_IT_number 2
_space_group_name_Hall '-P 1'
_space_group_name_H-M_alt 'P -1'
_atom_sites_solution_hydrogens mixed
_audit_creation_method SHELXL-2018/3
_cell_angle_alpha 66.788(5)
_cell_angle_beta 75.559(6)
_cell_angle_gamma 76.436(5)
_cell_formula_units_Z 2
_cell_length_a 8.3698(18)
_cell_length_b 10.5488(19)
_cell_length_c 10.695(2)
_cell_measurement_reflns_used 1350
_cell_measurement_temperature 293(2)
_cell_measurement_theta_max 22.502
_cell_measurement_theta_min 2.388
_cell_volume 830.5(3)
_computing_cell_refinement '<i>SAINT</i> (Bruker, 2016)'
_computing_data_collection '<i>APEX3</i> (Bruker, 2016)'
_computing_data_reduction 'Bruker SAINT'
_computing_structure_refinement 'SHELXL-2018/3 (Sheldrick, 2018)'
_computing_structure_solution 'SHELXT 2014/5 (Sheldrick, 2014)'
_diffrn_ambient_temperature 293(2)
_diffrn_measured_fraction_theta_full 0.996
_diffrn_measured_fraction_theta_max 0.996
_diffrn_measurement_device_type 'Bruker D8 QUEST PHOTON-100'
_diffrn_measurement_method '\w and \f'
_diffrn_radiation_type MoK\a
_diffrn_radiation_wavelength 0.71073
_diffrn_reflns_av_R_equivalents 0.1698
_diffrn_reflns_av_unetI/netI 0.1395
_diffrn_reflns_Laue_measured_fraction_full 0.996
_diffrn_reflns_Laue_measured_fraction_max 0.996
_diffrn_reflns_limit_h_max 9
_diffrn_reflns_limit_h_min -9
_diffrn_reflns_limit_k_max 12
_diffrn_reflns_limit_k_min -12
_diffrn_reflns_limit_l_max 12
_diffrn_reflns_limit_l_min -12
_diffrn_reflns_number 11913
_diffrn_reflns_point_group_measured_fraction_full 0.996
_diffrn_reflns_point_group_measured_fraction_max 0.996
_diffrn_reflns_theta_full 24.997
_diffrn_reflns_theta_max 24.997
_diffrn_reflns_theta_min 2.126
_exptl_absorpt_coefficient_mu 0.205
_exptl_absorpt_correction_T_max 0.7459
_exptl_absorpt_correction_T_min 0.5178
_exptl_absorpt_correction_type multi-scan
_exptl_absorpt_process_details 'SADABS 2014/5'
_exptl_crystal_density_diffrn 1.297
_exptl_crystal_description block
_exptl_crystal_F_000 340
_exptl_crystal_size_max 0.320
_exptl_crystal_size_mid 0.290
_exptl_crystal_size_min 0.250
_refine_diff_density_max 0.179
_refine_diff_density_min -0.261
_refine_diff_density_rms 0.052
_refine_ls_extinction_method none
_refine_ls_goodness_of_fit_ref 0.962
_refine_ls_hydrogen_treatment mixed
_refine_ls_matrix_type full
_refine_ls_number_parameters 213
_refine_ls_number_reflns 2902
_refine_ls_number_restraints 9
_refine_ls_restrained_S_all 0.964
_refine_ls_R_factor_all 0.1898
_refine_ls_R_factor_gt 0.0739
_refine_ls_shift/su_max 0.000
_refine_ls_shift/su_mean 0.000
_refine_ls_structure_factor_coef Fsqd
_refine_ls_weighting_details 'w=1/[\s^2^(Fo^2^)+(0.1000P)^2^] where P=(Fo^2^+2Fc^2^)/3'
_refine_ls_weighting_scheme calc
_refine_ls_wR_factor_gt 0.1554
_refine_ls_wR_factor_ref 0.2094
_reflns_Friedel_coverage 0.000
_reflns_number_gt 1322
_reflns_number_total 2902
_reflns_threshold_expression 'I > 2\s(I)'
_cod_data_source_file jo0c00275_si_002.cif
_cod_data_source_block KA522_0m
_cod_database_code 4038558
_shelx_shelxl_version_number 2018/3
_shelx_space_group_comment
;
The symmetry employed for this shelxl refinement is uniquely defined
by the following loop, which should always be used as a source of
symmetry information in preference to the above space-group names.
They are only intended as comments.
;
_shelx_estimated_absorpt_t_min 0.937
_shelx_estimated_absorpt_t_max 0.950

loop_
_space_group_symop_operation_xyz
'x, y, z'
'-x, -y, -z'

loop_
_atom_site_label
_atom_site_type_symbol
_atom_site_fract_x
_atom_site_fract_y
_atom_site_fract_z
_atom_site_U_iso_or_equiv
_atom_site_adp_type
_atom_site_occupancy
_atom_site_site_symmetry_order
_atom_site_calc_flag
_atom_site_refinement_flags_posn
_atom_site_refinement_flags_adp
_atom_site_refinement_flags_occupancy
_atom_site_disorder_assembly
_atom_site_disorder_group
C1 C 0.4068(7) 0.6261(5) 0.8523(5) 0.0526(13) Uani 1 1 d . . . . .
C2 C 0.2435(8) 0.5984(5) 0.8939(6) 0.0720(16) Uani 1 1 d . . . . .
H2 H 0.212218 0.539114 0.862131 0.086 Uiso 1 1 calc R U . . .
C3 C 0.1277(8) 0.6552(7) 0.9796(7) 0.0841(18) Uani 1 1 d . . . . .
H3 H 0.018891 0.635870 1.005578 0.101 Uiso 1 1 calc R U . . .
C4 C 0.1760(8) 0.7417(7) 1.0265(6) 0.0795(18) Uani 1 1 d . . . . .
H4 H 0.097894 0.781524 1.084695 0.095 Uiso 1 1 calc R U . . .
C5 C 0.3384(7) 0.7718(5) 0.9898(5) 0.0601(14) Uani 1 1 d . . . . .
H5 H 0.368644 0.829744 1.023822 0.072 Uiso 1 1 calc R U . . .
C6 C 0.4536(6) 0.7142(5) 0.9020(5) 0.0485(12) Uani 1 1 d . . . . .
C7 C 0.6762(7) 0.8095(6) 0.9182(6) 0.0615(14) Uani 1 1 d . . . . .
C8 C 0.5352(6) 0.6663(5) 0.5765(5) 0.0464(12) Uani 1 1 d . . . . .
C9 C 0.4306(6) 0.7935(5) 0.5498(6) 0.0632(15) Uani 1 1 d . . . . .
H9 H 0.366080 0.818644 0.623315 0.076 Uiso 1 1 calc R U . . .
C10 C 0.4204(7) 0.8825(6) 0.4177(6) 0.0751(17) Uani 1 1 d . . . . .
H10 H 0.349474 0.967422 0.401905 0.090 Uiso 1 1 calc R U . . .
C11 C 0.5147(8) 0.8469(6) 0.3079(6) 0.0803(18) Uani 1 1 d . . . . .
H11 H 0.506681 0.907330 0.217936 0.096 Uiso 1 1 calc R U . . .
C12 C 0.6197(7) 0.7235(6) 0.3308(5) 0.0704(16) Uani 1 1 d . . . . .
H12 H 0.684307 0.700970 0.255904 0.085 Uiso 1 1 calc R U . . .
C13 C 0.6322(6) 0.6302(5) 0.4644(5) 0.0506(13) Uani 1 1 d . . . . .
C14 C 0.7484(6) 0.4976(5) 0.4881(5) 0.0551(13) Uani 1 1 d . . . . .
H14 H 0.729672 0.427687 0.574334 0.066 Uiso 1 1 calc R U . . .
C15 C 0.8771(6) 0.4694(6) 0.3971(6) 0.0666(15) Uani 1 1 d . . . . .
H15 H 0.898727 0.540368 0.312035 0.080 Uiso 1 1 calc R U . . .
C16 C 0.9884(6) 0.3353(7) 0.4196(7) 0.0690(16) Uani 1 1 d . . . . .
C17 C 1.0831(7) 0.1176(6) 0.5786(8) 0.094(2) Uani 1 1 d D U . . .
H17A H 1.061074 0.067063 0.527588 0.113 Uiso 1 1 calc R U . . .
H17B H 1.199410 0.130492 0.550113 0.113 Uiso 1 1 calc R U . . .
C18 C 1.0492(11) 0.0409(8) 0.7233(9) 0.158(4) Uani 1 1 d D U . . .
H18A H 0.933213 0.030782 0.750992 0.238 Uiso 1 1 calc R U . . .
H18B H 1.075231 0.089958 0.772773 0.238 Uiso 1 1 calc R U . . .
H18C H 1.116294 -0.049719 0.743611 0.238 Uiso 1 1 calc R U . . .
N1 N 0.6184(6) 0.7413(5) 0.8630(4) 0.0595(12) Uani 1 1 d D . . . .
H1N H 0.697(4) 0.721(5) 0.800(4) 0.064(15) Uiso 1 1 d D . . . .
N2 N 0.7216(7) 0.8671(6) 0.9693(6) 0.0954(18) Uani 1 1 d . . . . .
O1 O 0.9760(4) 0.2522(4) 0.5505(5) 0.0735(11) Uani 1 1 d . . . . .
O2 O 1.0835(5) 0.3033(5) 0.3280(5) 0.1053(16) Uani 1 1 d . . . . .
S1 S 0.55325(19) 0.54521(13) 0.74545(14) 0.0651(5) Uani 1 1 d . . . . .

loop_
_atom_site_aniso_label
_atom_site_aniso_U_11
_atom_site_aniso_U_22
_atom_site_aniso_U_33
_atom_site_aniso_U_23
_atom_site_aniso_U_13
_atom_site_aniso_U_12
C1 0.060(4) 0.048(3) 0.038(3) -0.009(2) -0.010(3) 0.003(3)
C2 0.078(5) 0.062(4) 0.071(4) -0.016(3) -0.019(4) -0.010(3)
C3 0.064(4) 0.094(5) 0.082(5) -0.025(4) -0.004(4) -0.012(4)
C4 0.059(4) 0.093(5) 0.063(4) -0.026(4) 0.012(3) 0.004(3)
C5 0.068(4) 0.062(3) 0.044(3) -0.024(3) -0.002(3) 0.002(3)
C6 0.051(3) 0.049(3) 0.034(3) -0.009(2) -0.004(2) 0.000(2)
C7 0.056(4) 0.071(4) 0.052(4) -0.022(3) 0.003(3) -0.010(3)
C8 0.056(3) 0.047(3) 0.038(3) -0.015(2) -0.010(2) -0.009(2)
C9 0.074(4) 0.054(3) 0.054(4) -0.020(3) -0.015(3) 0.010(3)
C10 0.097(5) 0.055(3) 0.056(4) -0.010(3) -0.024(3) 0.012(3)
C11 0.117(5) 0.063(4) 0.048(4) -0.008(3) -0.025(4) 0.000(4)
C12 0.093(4) 0.073(4) 0.038(3) -0.017(3) 0.001(3) -0.015(3)
C13 0.055(3) 0.047(3) 0.056(4) -0.026(3) -0.003(3) -0.012(2)
C14 0.056(3) 0.058(3) 0.056(3) -0.029(3) 0.000(3) -0.014(3)
C15 0.064(4) 0.074(4) 0.060(4) -0.028(3) 0.001(3) -0.014(3)
C16 0.041(3) 0.094(5) 0.091(5) -0.060(4) -0.005(3) -0.005(3)
C17 0.076(4) 0.071(4) 0.144(7) -0.065(5) -0.006(4) 0.006(4)
C18 0.166(8) 0.077(5) 0.148(8) -0.011(5) 0.034(7) 0.018(5)
N1 0.056(3) 0.074(3) 0.046(3) -0.031(2) 0.007(2) -0.007(2)
N2 0.081(4) 0.124(5) 0.095(4) -0.058(4) 0.001(3) -0.026(3)
O1 0.068(3) 0.066(2) 0.087(3) -0.044(2) 0.000(2) 0.0043(19)
O2 0.072(3) 0.152(4) 0.104(4) -0.089(3) 0.015(3) 0.004(3)
S1 0.0920(11) 0.0497(8) 0.0451(8) -0.0198(6) -0.0147(7) 0.0127(7)

loop_
_atom_type_symbol
_atom_type_description
_atom_type_scat_dispersion_real
_atom_type_scat_dispersion_imag
_atom_type_scat_source
C C 0.0033 0.0016 'International Tables Vol C Tables 4.2.6.8 and 6.1.1.4'
H H 0.0000 0.0000 'International Tables Vol C Tables 4.2.6.8 and 6.1.1.4'
N N 0.0061 0.0033 'International Tables Vol C Tables 4.2.6.8 and 6.1.1.4'
O O 0.0106 0.0060 'International Tables Vol C Tables 4.2.6.8 and 6.1.1.4'
S S 0.1246 0.1234 'International Tables Vol C Tables 4.2.6.8 and 6.1.1.4'

loop_
_geom_angle_atom_site_label_1
_geom_angle_atom_site_label_2
_geom_angle_atom_site_label_3
_geom_angle
_geom_angle_site_symmetry_1
_geom_angle_site_symmetry_3
_geom_angle_publ_flag
C2 C1 C6 118.5(4) . . ?
C2 C1 S1 120.3(4) . . ?
C6 C1 S1 121.1(4) . . ?
C3 C2 C1 122.3(6) . . ?
C3 C2 H2 118.8 . . ?
C1 C2 H2 118.8 . . ?
C2 C3 C4 118.2(6) . . ?
C2 C3 H3 120.9 . . ?
C4 C3 H3 120.9 . . ?
C3 C4 C5 122.0(5) . . ?
C3 C4 H4 119.0 . . ?
C5 C4 H4 119.0 . . ?
C6 C5 C4 119.0(5) . . ?
C6 C5 H5 120.5 . . ?
C4 C5 H5 120.5 . . ?
C5 C6 N1 120.8(5) . . ?
C5 C6 C1 120.0(5) . . ?
N1 C6 C1 119.2(4) . . ?
N2 C7 N1 177.7(6) . . ?
C9 C8 C13 118.6(4) . . ?
C9 C8 S1 123.6(4) . . ?
C13 C8 S1 117.8(3) . . ?
C10 C9 C8 121.2(5) . . ?
C10 C9 H9 119.4 . . ?
C8 C9 H9 119.4 . . ?
C9 C10 C11 120.2(5) . . ?
C9 C10 H10 119.9 . . ?
C11 C10 H10 119.9 . . ?
C12 C11 C10 120.0(5) . . ?
C12 C11 H11 120.0 . . ?
C10 C11 H11 120.0 . . ?
C11 C12 C13 121.2(5) . . ?
C11 C12 H12 119.4 . . ?
C13 C12 H12 119.4 . . ?
C12 C13 C8 118.8(4) . . ?
C12 C13 C14 120.7(4) . . ?
C8 C13 C14 120.4(5) . . ?
C15 C14 C13 125.6(5) . . ?
C15 C14 H14 117.2 . . ?
C13 C14 H14 117.2 . . ?
C14 C15 C16 125.2(6) . . ?
C14 C15 H15 117.4 . . ?
C16 C15 H15 117.4 . . ?
O2 C16 O1 122.6(6) . . ?
O2 C16 C15 123.6(7) . . ?
O1 C16 C15 113.7(5) . . ?
C18 C17 O1 108.2(5) . . ?
C18 C17 H17A 110.1 . . ?
O1 C17 H17A 110.1 . . ?
C18 C17 H17B 110.1 . . ?
O1 C17 H17B 110.1 . . ?
H17A C17 H17B 108.4 . . ?
C17 C18 H18A 109.5 . . ?
C17 C18 H18B 109.5 . . ?
H18A C18 H18B 109.5 . . ?
C17 C18 H18C 109.5 . . ?
H18A C18 H18C 109.5 . . ?
H18B C18 H18C 109.5 . . ?
C7 N1 C6 122.5(4) . . ?
C7 N1 H1N 109(3) . . ?
C6 N1 H1N 129(3) . . ?
C16 O1 C17 116.0(5) . . ?
C1 S1 C8 103.1(2) . . ?

loop_
_geom_bond_atom_site_label_1
_geom_bond_atom_site_label_2
_geom_bond_distance
_geom_bond_site_symmetry_2
_geom_bond_publ_flag
C1 C2 1.390(7) . ?
C1 C6 1.402(7) . ?
C1 S1 1.764(5) . ?
C2 C3 1.362(7) . ?
C2 H2 0.9300 . ?
C3 C4 1.373(8) . ?
C3 H3 0.9300 . ?
C4 C5 1.393(8) . ?
C4 H4 0.9300 . ?
C5 C6 1.379(6) . ?
C5 H5 0.9300 . ?
C6 N1 1.401(6) . ?
C7 N2 1.134(7) . ?
C7 N1 1.319(7) . ?
C8 C9 1.386(6) . ?
C8 C13 1.404(6) . ?
C8 S1 1.773(5) . ?
C9 C10 1.365(7) . ?
C9 H9 0.9300 . ?
C10 C11 1.374(7) . ?
C10 H10 0.9300 . ?
C11 C12 1.359(7) . ?
C11 H11 0.9300 . ?
C12 C13 1.392(7) . ?
C12 H12 0.9300 . ?
C13 C14 1.474(6) . ?
C14 C15 1.323(6) . ?
C14 H14 0.9300 . ?
C15 C16 1.468(8) . ?
C15 H15 0.9300 . ?
C16 O2 1.205(6) . ?
C16 O1 1.320(7) . ?
C17 C18 1.425(8) . ?
C17 O1 1.453(6) . ?
C17 H17A 0.9700 . ?
C17 H17B 0.9700 . ?
C18 H18A 0.9600 . ?
C18 H18B 0.9600 . ?
C18 H18C 0.9600 . ?
N1 H1N 0.871(19) . ?

loop_
_geom_torsion_atom_site_label_1
_geom_torsion_atom_site_label_2
_geom_torsion_atom_site_label_3
_geom_torsion_atom_site_label_4
_geom_torsion
_geom_torsion_site_symmetry_1
_geom_torsion_site_symmetry_2
_geom_torsion_site_symmetry_3
_geom_torsion_site_symmetry_4
_geom_torsion_publ_flag
C6 C1 C2 C3 0.8(8) . . . . ?
S1 C1 C2 C3 178.0(4) . . . . ?
C1 C2 C3 C4 -0.5(9) . . . . ?
C2 C3 C4 C5 -0.3(9) . . . . ?
C3 C4 C5 C6 0.9(8) . . . . ?
C4 C5 C6 N1 -179.7(5) . . . . ?
C4 C5 C6 C1 -0.5(7) . . . . ?
C2 C1 C6 C5 -0.3(7) . . . . ?
S1 C1 C6 C5 -177.5(4) . . . . ?
C2 C1 C6 N1 178.9(4) . . . . ?
S1 C1 C6 N1 1.7(6) . . . . ?
C13 C8 C9 C10 0.3(8) . . . . ?
S1 C8 C9 C10 -179.5(4) . . . . ?
C8 C9 C10 C11 0.0(9) . . . . ?
C9 C10 C11 C12 -0.7(9) . . . . ?
C10 C11 C12 C13 1.0(9) . . . . ?
C11 C12 C13 C8 -0.7(8) . . . . ?
C11 C12 C13 C14 -179.1(5) . . . . ?
C9 C8 C13 C12 0.0(7) . . . . ?
S1 C8 C13 C12 179.8(4) . . . . ?
C9 C8 C13 C14 178.4(4) . . . . ?
S1 C8 C13 C14 -1.8(6) . . . . ?
C12 C13 C14 C15 18.7(8) . . . . ?
C8 C13 C14 C15 -159.7(5) . . . . ?
C13 C14 C15 C16 -177.5(5) . . . . ?
C14 C15 C16 O2 165.2(5) . . . . ?
C14 C15 C16 O1 -15.3(8) . . . . ?
C5 C6 N1 C7 7.3(7) . . . . ?
C1 C6 N1 C7 -171.8(5) . . . . ?
O2 C16 O1 C17 -0.7(8) . . . . ?
C15 C16 O1 C17 179.7(4) . . . . ?
C18 C17 O1 C16 -178.1(6) . . . . ?
C2 C1 S1 C8 91.5(4) . . . . ?
C6 C1 S1 C8 -91.3(4) . . . . ?
C9 C8 S1 C1 2.4(5) . . . . ?
C13 C8 S1 C1 -177.4(4) . . . . ?
